data_4066428
loop_
_publ_author_name
'Gaillard, Sylvain'
'Nun, Pierrick'
'Slawin, Alexandra M. Z.'
'Nolan, Steven P.'

_publ_section_title
;
 Expeditious Synthesis of [Au(NHC)(L)]+(NHC = N-Heterocyclic Carbene; L =
 Phosphine or NHC) Complexes&#x2020;
;
_journal_issue 21
_journal_name_full Organometallics
_journal_page_first 5402
_journal_paper_doi 10.1021/om100456b
_journal_volume 29
_journal_year 2010
_chemical_formula_moiety 'C48 H62 Au N4, B F4,2(C5 H12)'
_chemical_formula_sum 'C58 H86 Au B F4 N4'
_chemical_formula_weight 1123.08
_chemical_name_systematic
; 
 ? 
;
_space_group_IT_number 61
_symmetry_cell_setting orthorhombic
_symmetry_space_group_name_Hall '-P 2ac 2ab'
_symmetry_space_group_name_H-M 'P b c a'
_atom_sites_solution_hydrogens geom
_atom_sites_solution_primary direct
_atom_sites_solution_secondary difmap
_audit_creation_method SHELXL-97
_cell_angle_alpha 90.00
_cell_angle_beta 90.00
_cell_angle_gamma 90.00
_cell_formula_units_Z 8
_cell_length_a 16.874(6)
_cell_length_b 20.788(7)
_cell_length_c 31.858(9)
_cell_measurement_reflns_used 24157
_cell_measurement_temperature 93(2)
_cell_measurement_theta_max 28.1
_cell_measurement_theta_min 2.0
_cell_volume 11175(6)
_computing_cell_refinement 'CrystalClear (Rigaku Corp., 2004)'
_computing_data_collection 'CrystalClear (Rigaku Corp., 2004)'
_computing_data_reduction 'CrystalClear (Rigaku Corp., 2004)'
_computing_molecular_graphics 'Bruker SHELXTL'
_computing_publication_material 'Bruker SHELXTL'
_computing_structure_refinement 'SHELXL-97 (Sheldrick, 1997)'
_computing_structure_solution 'SHELXS-97 (Sheldrick, 1990)'
_diffrn_ambient_temperature 93(2)
_diffrn_measured_fraction_theta_full 0.999
_diffrn_measured_fraction_theta_max 0.996
_diffrn_measurement_device_type CCD
_diffrn_measurement_method '\w scans'
_diffrn_radiation_monochromator confocal
_diffrn_radiation_source 'rotating anode'
_diffrn_radiation_type MoK\a
_diffrn_radiation_wavelength 0.71073
_diffrn_reflns_av_R_equivalents 0.0967
_diffrn_reflns_av_sigmaI/netI 0.0631
_diffrn_reflns_limit_h_max 19
_diffrn_reflns_limit_h_min -20
_diffrn_reflns_limit_k_max 25
_diffrn_reflns_limit_k_min -25
_diffrn_reflns_limit_l_max 31
_diffrn_reflns_limit_l_min -38
_diffrn_reflns_number 109198
_diffrn_reflns_theta_full 25.00
_diffrn_reflns_theta_max 25.37
_diffrn_reflns_theta_min 2.06
_exptl_absorpt_coefficient_mu 2.685
_exptl_absorpt_correction_T_max 1.000
_exptl_absorpt_correction_T_min 0.813
_exptl_absorpt_correction_type multi-scan
_exptl_absorpt_process_details 'Jacobson, R. (1998) Private communication'
_exptl_crystal_colour Colorless
_exptl_crystal_density_diffrn 1.335
_exptl_crystal_density_method 'not measured'
_exptl_crystal_description Prism
_exptl_crystal_F_000 4656
_exptl_crystal_size_max 0.10
_exptl_crystal_size_mid 0.10
_exptl_crystal_size_min 0.02
_refine_diff_density_max 3.290
_refine_diff_density_min -1.649
_refine_diff_density_rms 0.137
_refine_ls_extinction_method none
_refine_ls_goodness_of_fit_ref 1.225
_refine_ls_hydrogen_treatment constr
_refine_ls_matrix_type full
_refine_ls_number_parameters 620
_refine_ls_number_reflns 10214
_refine_ls_number_restraints 1
_refine_ls_restrained_S_all 1.225
_refine_ls_R_factor_all 0.1045
_refine_ls_R_factor_gt 0.0875
_refine_ls_shift/su_max 0.024
_refine_ls_shift/su_mean 0.001
_refine_ls_structure_factor_coef Fsqd
_refine_ls_weighting_details 'calc w=1/[\s^2^(Fo^2^)+(0.0692P)^2^+93.2018P] where P=(Fo^2^+2Fc^2^)/3'
_refine_ls_weighting_scheme calc
_refine_ls_wR_factor_gt 0.2003
_refine_ls_wR_factor_ref 0.2097
_reflns_number_gt 8668
_reflns_number_total 10214
_reflns_threshold_expression >2sigma(I)
_cod_data_source_file om100456b_si_002.cif
_cod_data_source_block Au.IPr.SIMes.BF4
_cod_depositor_comments
;
The following automatic conversions were performed:

'_symmetry_cell_setting' value 'Orthorhombic' changed to
'orthorhombic' according to
/home/saulius/struct/CIF-dictionaries/cif_core.dic dictionary named
'cif_core.dic' version 2.4.1 from 2010-06-29.

Automatic conversion script
Id: cif_fix_values 1715 2011-07-08 13:25:40Z adriana 
;
_cod_original_sg_symbol_H-M Pbca
_cod_database_code 4066428

loop_
_symmetry_equiv_pos_as_xyz
'x, y, z'
'-x+1/2, -y, z+1/2'
'-x, y+1/2, -z+1/2'
'x+1/2, -y+1/2, -z'
'-x, -y, -z'
'x-1/2, y, -z-1/2'
'x, -y-1/2, z-1/2'
'-x-1/2, y-1/2, z'

loop_
_atom_site_label
_atom_site_type_symbol
_atom_site_fract_x
_atom_site_fract_y
_atom_site_fract_z
_atom_site_U_iso_or_equiv
_atom_site_adp_type
_atom_site_occupancy
_atom_site_symmetry_multiplicity
_atom_site_calc_flag
_atom_site_refinement_flags
Au1 Au 0.347178(19) 0.249090(17) 0.113639(9) 0.03024(15) Uani 1 1 d .
C1 C 0.3434(5) 0.2555(4) 0.1766(3) 0.030(2) Uani 1 1 d .
N2 N 0.2794(4) 0.2708(3) 0.20108(19) 0.0243(15) Uani 1 1 d .
C3 C 0.2978(6) 0.2669(4) 0.2432(2) 0.029(2) Uani 1 1 d .
H3A H 0.2635 0.2761 0.2661 0.035 Uiso 1 1 calc R
C4 C 0.3735(6) 0.2475(4) 0.2456(3) 0.0324(19) Uani 1 1 d .
H4A H 0.4027 0.2401 0.2706 0.039 Uiso 1 1 calc R
N5 N 0.4014(4) 0.2404(3) 0.2053(2) 0.0268(15) Uani 1 1 d .
C6 C 0.2056(5) 0.2912(4) 0.1834(2) 0.0285(19) Uani 1 1 d .
C7 C 0.1428(5) 0.2475(5) 0.1810(3) 0.037(2) Uani 1 1 d .
C8 C 0.0728(6) 0.2687(5) 0.1623(3) 0.046(2) Uani 1 1 d .
H8A H 0.0290 0.2401 0.1600 0.055 Uiso 1 1 calc R
C9 C 0.0663(6) 0.3308(6) 0.1470(3) 0.049(3) Uani 1 1 d .
H9A H 0.0184 0.3440 0.1340 0.059 Uiso 1 1 calc R
C10 C 0.1281(6) 0.3742(5) 0.1503(3) 0.042(2) Uani 1 1 d .
H10A H 0.1215 0.4170 0.1404 0.051 Uiso 1 1 calc R
C11 C 0.1999(5) 0.3556(4) 0.1681(3) 0.035(2) Uani 1 1 d .
C12 C 0.1534(6) 0.1791(5) 0.1972(3) 0.043(2) Uani 1 1 d .
H12A H 0.1846 0.1815 0.2239 0.052 Uiso 1 1 calc R
C13 C 0.0747(7) 0.1471(5) 0.2073(4) 0.060(3) Uani 1 1 d .
H13A H 0.0843 0.1033 0.2175 0.090 Uiso 1 1 calc R
H13B H 0.0420 0.1454 0.1819 0.090 Uiso 1 1 calc R
H13C H 0.0471 0.1719 0.2290 0.090 Uiso 1 1 calc R
C14 C 0.1994(6) 0.1374(5) 0.1667(3) 0.049(3) Uani 1 1 d .
H14A H 0.2049 0.0939 0.1783 0.073 Uiso 1 1 calc R
H14B H 0.2521 0.1560 0.1621 0.073 Uiso 1 1 calc R
H14C H 0.1710 0.1352 0.1399 0.073 Uiso 1 1 calc R
C15 C 0.2684(6) 0.4020(4) 0.1725(3) 0.042(2) Uani 1 1 d .
H15A H 0.3163 0.3772 0.1814 0.051 Uiso 1 1 calc R
C16 C 0.2511(7) 0.4522(6) 0.2055(3) 0.060(3) Uani 1 1 d .
H16A H 0.2399 0.4310 0.2323 0.089 Uiso 1 1 calc R
H16B H 0.2051 0.4777 0.1969 0.089 Uiso 1 1 calc R
H16C H 0.2972 0.4805 0.2086 0.089 Uiso 1 1 calc R
C17 C 0.2864(8) 0.4347(6) 0.1300(3) 0.064(3) Uani 1 1 d .
H17A H 0.3310 0.4644 0.1334 0.096 Uiso 1 1 calc R
H17B H 0.2396 0.4586 0.1206 0.096 Uiso 1 1 calc R
H17C H 0.3000 0.4019 0.1092 0.096 Uiso 1 1 calc R
C18 C 0.4805(5) 0.2248(4) 0.1928(2) 0.0277(18) Uani 1 1 d .
C19 C 0.5359(5) 0.2737(4) 0.1898(3) 0.0308(19) Uani 1 1 d .
C20 C 0.6115(6) 0.2591(4) 0.1767(3) 0.037(2) Uani 1 1 d .
H20A H 0.6498 0.2921 0.1731 0.044 Uiso 1 1 calc R
C21 C 0.6310(6) 0.1957(5) 0.1688(3) 0.042(2) Uani 1 1 d .
H21A H 0.6835 0.1857 0.1602 0.050 Uiso 1 1 calc R
C22 C 0.5773(6) 0.1471(4) 0.1728(3) 0.041(2) Uani 1 1 d .
H22A H 0.5933 0.1040 0.1676 0.049 Uiso 1 1 calc R
C23 C 0.4988(5) 0.1598(4) 0.1846(3) 0.034(2) Uani 1 1 d .
C24 C 0.5137(6) 0.3438(4) 0.1996(3) 0.036(2) Uani 1 1 d .
H24A H 0.4591 0.3438 0.2118 0.043 Uiso 1 1 calc R
C25 C 0.5696(7) 0.3736(5) 0.2322(3) 0.053(3) Uani 1 1 d .
H25A H 0.5534 0.4181 0.2378 0.079 Uiso 1 1 calc R
H25B H 0.6239 0.3733 0.2213 0.079 Uiso 1 1 calc R
H25C H 0.5673 0.3486 0.2582 0.079 Uiso 1 1 calc R
C26 C 0.5114(7) 0.3833(5) 0.1596(3) 0.051(3) Uani 1 1 d .
H26A H 0.4743 0.3636 0.1397 0.077 Uiso 1 1 calc R
H26B H 0.5644 0.3847 0.1471 0.077 Uiso 1 1 calc R
H26C H 0.4939 0.4271 0.1661 0.077 Uiso 1 1 calc R
C27 C 0.4364(6) 0.1066(4) 0.1869(3) 0.037(2) Uani 1 1 d .
H27A H 0.3865 0.1251 0.1989 0.044 Uiso 1 1 calc R
C28 C 0.4637(7) 0.0511(5) 0.2148(4) 0.057(3) Uani 1 1 d .
H28A H 0.4742 0.0671 0.2432 0.085 Uiso 1 1 calc R
H28B H 0.5123 0.0323 0.2032 0.085 Uiso 1 1 calc R
H28C H 0.4222 0.0181 0.2159 0.085 Uiso 1 1 calc R
C29 C 0.4193(7) 0.0822(5) 0.1429(3) 0.052(3) Uani 1 1 d .
H29A H 0.4014 0.1180 0.1253 0.079 Uiso 1 1 calc R
H29B H 0.3778 0.0492 0.1441 0.079 Uiso 1 1 calc R
H29C H 0.4676 0.0636 0.1309 0.079 Uiso 1 1 calc R
C31 C 0.3498(5) 0.2380(4) 0.0503(3) 0.032(2) Uani 1 1 d .
N32 N 0.4049(5) 0.2641(4) 0.0251(2) 0.0357(18) Uani 1 1 d .
C33 C 0.3963(7) 0.2416(6) -0.0186(3) 0.052(3) Uani 1 1 d .
H33A H 0.4407 0.2132 -0.0267 0.063 Uiso 1 1 calc R
H33B H 0.3936 0.2783 -0.0383 0.063 Uiso 1 1 calc R
C34 C 0.3183(6) 0.2049(6) -0.0174(3) 0.050(3) Uani 1 1 d .
H34A H 0.2762 0.2282 -0.0329 0.060 Uiso 1 1 calc R
H34B H 0.3242 0.1612 -0.0295 0.060 Uiso 1 1 calc R
N35 N 0.3007(5) 0.2020(4) 0.0281(2) 0.0396(19) Uani 1 1 d .
C36 C 0.4699(6) 0.3034(5) 0.0380(3) 0.042(2) Uani 1 1 d .
C37 C 0.4654(7) 0.3695(5) 0.0312(3) 0.047(3) Uani 1 1 d .
C38 C 0.5298(9) 0.4058(6) 0.0409(3) 0.070(4) Uani 1 1 d .
H38A H 0.5271 0.4510 0.0367 0.084 Uiso 1 1 calc R
C39 C 0.5990(8) 0.3799(7) 0.0565(4) 0.067(4) Uani 1 1 d .
C40 C 0.6012(6) 0.3147(6) 0.0630(3) 0.055(3) Uani 1 1 d .
H40A H 0.6478 0.2964 0.0748 0.066 Uiso 1 1 calc R
C41 C 0.5385(6) 0.2744(5) 0.0532(3) 0.045(2) Uani 1 1 d .
C42 C 0.3894(8) 0.3990(6) 0.0145(4) 0.072(4) Uani 1 1 d .
H42A H 0.3928 0.4460 0.0163 0.108 Uiso 1 1 calc R
H42B H 0.3444 0.3839 0.0312 0.108 Uiso 1 1 calc R
H42C H 0.3820 0.3863 -0.0149 0.108 Uiso 1 1 calc R
C43 C 0.6710(9) 0.4213(8) 0.0675(4) 0.101(6) Uani 1 1 d .
H43A H 0.6535 0.4650 0.0743 0.152 Uiso 1 1 calc R
H43B H 0.7073 0.4226 0.0436 0.152 Uiso 1 1 calc R
H43C H 0.6983 0.4027 0.0919 0.152 Uiso 1 1 calc R
C44 C 0.5431(7) 0.2041(5) 0.0611(4) 0.058(3) Uani 1 1 d .
H44A H 0.5116 0.1933 0.0859 0.087 Uiso 1 1 calc R
H44B H 0.5984 0.1917 0.0657 0.087 Uiso 1 1 calc R
H44C H 0.5222 0.1808 0.0367 0.087 Uiso 1 1 calc R
C45 C 0.2295(6) 0.1735(5) 0.0430(3) 0.038(2) Uani 1 1 d .
C46 C 0.2278(6) 0.1055(5) 0.0477(3) 0.043(2) Uani 1 1 d .
C47 C 0.1563(6) 0.0782(5) 0.0607(3) 0.047(3) Uani 1 1 d .
H47A H 0.1533 0.0328 0.0640 0.056 Uiso 1 1 calc R
C48 C 0.0902(7) 0.1143(6) 0.0689(3) 0.052(3) Uani 1 1 d .
C49 C 0.0936(6) 0.1804(5) 0.0634(3) 0.044(2) Uani 1 1 d .
H49A H 0.0473 0.2053 0.0683 0.053 Uiso 1 1 calc R
C50 C 0.1622(6) 0.2110(5) 0.0511(3) 0.040(2) Uani 1 1 d .
C51 C 0.2997(7) 0.0654(6) 0.0402(3) 0.057(3) Uani 1 1 d .
H51A H 0.2919 0.0227 0.0526 0.085 Uiso 1 1 calc R
H51B H 0.3458 0.0860 0.0532 0.085 Uiso 1 1 calc R
H51C H 0.3086 0.0610 0.0100 0.085 Uiso 1 1 calc R
C52 C 0.0139(7) 0.0827(7) 0.0835(4) 0.069(4) Uani 1 1 d .
H52A H 0.0262 0.0421 0.0977 0.104 Uiso 1 1 calc R
H52B H -0.0201 0.0742 0.0592 0.104 Uiso 1 1 calc R
H52C H -0.0137 0.1115 0.1030 0.104 Uiso 1 1 calc R
C53 C 0.1658(7) 0.2823(5) 0.0444(3) 0.055(3) Uani 1 1 d .
H53A H 0.1122 0.3003 0.0459 0.082 Uiso 1 1 calc R
H53B H 0.1888 0.2913 0.0168 0.082 Uiso 1 1 calc R
H53C H 0.1989 0.3018 0.0663 0.082 Uiso 1 1 calc R
B1 B 0.3409(8) 0.2512(7) 0.3728(4) 0.049(3) Uani 1 1 d .
F1 F 0.2937(5) 0.2141(4) 0.3982(2) 0.096(3) Uani 1 1 d .
F2 F 0.3847(5) 0.2950(4) 0.3927(2) 0.086(3) Uani 1 1 d .
F3 F 0.3936(7) 0.2106(6) 0.3526(5) 0.174(6) Uani 1 1 d .
F4 F 0.3047(7) 0.2705(6) 0.3389(3) 0.140(5) Uani 1 1 d .
C54 C 0.2938(8) 0.5758(6) 0.4484(5) 0.085(5) Uani 1 1 d .
H54A H 0.2649 0.6036 0.4289 0.128 Uiso 1 1 calc R
H54B H 0.3208 0.6023 0.4695 0.128 Uiso 1 1 calc R
H54C H 0.2566 0.5467 0.4624 0.128 Uiso 1 1 calc R
C55 C 0.3533(10) 0.5376(8) 0.4249(5) 0.092(5) Uani 1 1 d .
H55A H 0.3261 0.5111 0.4035 0.111 Uiso 1 1 calc R
H55B H 0.3901 0.5671 0.4102 0.111 Uiso 1 1 calc R
C56 C 0.3948(8) 0.4991(5) 0.4505(3) 0.059(3) Uani 1 1 d .
H56A H 0.3573 0.4706 0.4655 0.070 Uiso 1 1 calc R
H56B H 0.4215 0.5262 0.4718 0.070 Uiso 1 1 calc R
C57 C 0.4533(14) 0.4599(10) 0.4303(6) 0.143(9) Uani 1 1 d .
H57A H 0.4839 0.4866 0.4104 0.171 Uiso 1 1 calc R
H57B H 0.4265 0.4256 0.4141 0.171 Uiso 1 1 calc R
C58 C 0.5074(13) 0.4307(11) 0.4602(6) 0.145(9) Uani 1 1 d .
H58A H 0.5458 0.4039 0.4451 0.218 Uiso 1 1 calc R
H58B H 0.4774 0.4040 0.4799 0.218 Uiso 1 1 calc R
H58C H 0.5355 0.4645 0.4756 0.218 Uiso 1 1 calc R
C59 C 0.2176(7) 0.5873(4) 0.2819(5) 0.077(5) Uani 1 1 d .
H59A H 0.1722 0.6166 0.2837 0.115 Uiso 1 1 calc R
H59B H 0.2168 0.5653 0.2547 0.115 Uiso 1 1 calc R
H59C H 0.2669 0.6120 0.2846 0.115 Uiso 1 1 calc R
C60 C 0.2128(10) 0.5368(13) 0.3177(6) 0.213(16) Uani 1 1 d D
H60A H 0.1652 0.5092 0.3151 0.256 Uiso 1 1 calc R
H60B H 0.2134 0.5573 0.3457 0.256 Uiso 1 1 calc R
C61 C 0.2921(6) 0.4978(5) 0.3087(3) 0.046(2) Uani 1 1 d D
H61A H 0.2982 0.4973 0.2778 0.055 Uiso 1 1 calc R
H61B H 0.3357 0.5250 0.3197 0.055 Uiso 1 1 calc R
C62 C 0.3099(11) 0.4334(7) 0.3224(5) 0.090(5) Uani 1 1 d .
H62A H 0.3095 0.4319 0.3534 0.108 Uiso 1 1 calc R
H62B H 0.2681 0.4039 0.3121 0.108 Uiso 1 1 calc R
C63 C 0.3851(10) 0.4116(8) 0.3075(5) 0.103(5) Uani 1 1 d .
H63A H 0.3945 0.3676 0.3173 0.154 Uiso 1 1 calc R
H63B H 0.4269 0.4399 0.3183 0.154 Uiso 1 1 calc R
H63C H 0.3856 0.4124 0.2768 0.154 Uiso 1 1 calc R

loop_
_atom_site_aniso_label
_atom_site_aniso_U_11
_atom_site_aniso_U_22
_atom_site_aniso_U_33
_atom_site_aniso_U_23
_atom_site_aniso_U_13
_atom_site_aniso_U_12
Au1 0.0301(2) 0.0393(2) 0.0214(2) 0.00070(14) 0.00064(12) 0.00098(16)
C1 0.018(4) 0.028(4) 0.044(6) 0.001(4) -0.004(4) -0.005(4)
N2 0.023(4) 0.030(3) 0.019(3) 0.000(3) 0.005(3) 0.006(3)
C3 0.043(6) 0.032(4) 0.013(4) -0.002(3) 0.008(4) 0.000(4)
C4 0.035(5) 0.040(5) 0.022(4) 0.012(4) 0.001(4) 0.000(4)
N5 0.036(4) 0.024(4) 0.020(3) 0.000(3) -0.002(3) -0.002(3)
C6 0.024(5) 0.039(5) 0.023(4) -0.011(3) 0.010(3) 0.011(4)
C7 0.031(5) 0.053(6) 0.029(5) -0.003(4) 0.004(4) -0.009(5)
C8 0.029(5) 0.069(7) 0.038(5) -0.004(5) 0.002(4) 0.000(5)
C9 0.041(6) 0.069(7) 0.039(5) 0.000(5) -0.008(5) 0.018(6)
C10 0.039(6) 0.053(6) 0.035(5) 0.003(4) -0.001(4) 0.014(5)
C11 0.024(5) 0.043(5) 0.039(5) -0.003(4) 0.004(4) 0.002(4)
C12 0.045(6) 0.053(6) 0.033(5) 0.001(4) 0.001(4) -0.004(5)
C13 0.053(7) 0.057(7) 0.069(7) -0.004(6) 0.033(6) -0.010(6)
C14 0.049(7) 0.055(6) 0.043(6) 0.001(5) 0.001(5) -0.005(5)
C15 0.038(6) 0.040(5) 0.048(6) 0.009(4) 0.000(4) 0.004(4)
C16 0.059(8) 0.066(7) 0.053(6) -0.013(6) 0.006(6) -0.004(6)
C17 0.070(9) 0.073(8) 0.048(6) 0.001(6) 0.020(6) -0.010(7)
C18 0.024(5) 0.039(4) 0.020(4) -0.002(3) -0.006(3) 0.001(4)
C19 0.032(5) 0.036(4) 0.024(4) 0.001(3) -0.005(4) 0.000(4)
C20 0.033(5) 0.034(5) 0.043(5) -0.004(4) 0.001(4) -0.007(4)
C21 0.028(5) 0.058(6) 0.038(5) -0.001(4) 0.000(4) 0.004(5)
C22 0.046(6) 0.028(5) 0.049(6) 0.000(4) 0.002(5) 0.001(4)
C23 0.036(5) 0.035(5) 0.031(4) 0.000(4) -0.001(4) -0.001(4)
C24 0.041(6) 0.040(5) 0.027(4) 0.005(4) -0.002(4) 0.000(4)
C25 0.055(7) 0.057(7) 0.046(6) -0.003(5) -0.009(5) -0.004(6)
C26 0.069(8) 0.033(5) 0.052(6) -0.004(5) -0.009(6) 0.003(5)
C27 0.038(6) 0.036(5) 0.037(5) 0.007(4) 0.003(4) 0.007(4)
C28 0.060(7) 0.045(6) 0.065(7) 0.014(5) -0.015(6) -0.017(6)
C29 0.051(7) 0.043(6) 0.064(7) -0.012(5) 0.002(5) -0.008(5)
C31 0.037(6) 0.025(5) 0.035(5) 0.003(4) 0.000(4) 0.005(4)
N32 0.043(5) 0.040(4) 0.025(4) 0.004(3) 0.001(3) -0.007(3)
C33 0.049(7) 0.079(8) 0.029(5) -0.011(5) 0.002(5) -0.007(6)
C34 0.048(7) 0.071(7) 0.031(5) -0.003(5) 0.007(5) -0.011(6)
N35 0.035(5) 0.065(5) 0.018(3) -0.007(3) -0.004(3) -0.013(4)
C36 0.041(6) 0.069(7) 0.017(4) -0.007(4) 0.005(4) -0.012(5)
C37 0.059(7) 0.051(6) 0.032(5) -0.005(4) 0.014(5) -0.004(5)
C38 0.104(12) 0.061(8) 0.045(6) -0.016(6) 0.024(7) -0.038(8)
C39 0.065(9) 0.088(10) 0.048(7) -0.025(6) 0.023(6) -0.039(8)
C40 0.033(6) 0.094(9) 0.038(5) -0.025(6) 0.008(5) -0.010(6)
C41 0.044(6) 0.061(6) 0.028(5) -0.004(4) 0.010(4) -0.008(5)
C42 0.093(11) 0.067(8) 0.056(7) 0.012(6) 0.011(7) 0.014(7)
C43 0.096(11) 0.130(13) 0.078(9) -0.062(10) 0.043(8) -0.069(10)
C44 0.053(7) 0.067(7) 0.054(7) 0.003(6) 0.011(6) 0.005(6)
C45 0.034(6) 0.057(6) 0.024(4) -0.006(4) -0.009(4) -0.012(5)
C46 0.059(7) 0.045(6) 0.024(4) -0.011(4) -0.001(4) -0.008(5)
C47 0.056(7) 0.054(6) 0.030(5) 0.001(4) -0.003(5) -0.009(5)
C48 0.052(7) 0.080(8) 0.024(5) 0.001(5) -0.011(5) -0.017(6)
C49 0.042(6) 0.059(6) 0.031(5) 0.003(4) -0.007(4) -0.003(5)
C50 0.039(6) 0.056(6) 0.024(4) 0.003(4) -0.010(4) -0.010(5)
C51 0.071(8) 0.066(7) 0.033(5) -0.004(5) 0.002(5) 0.011(6)
C52 0.057(8) 0.101(10) 0.050(7) 0.000(7) 0.001(6) -0.028(7)
C53 0.065(8) 0.057(7) 0.044(6) 0.002(5) -0.004(5) -0.010(6)
B1 0.044(8) 0.071(9) 0.031(6) -0.008(6) -0.005(5) -0.005(7)
F1 0.127(7) 0.125(7) 0.036(3) 0.005(4) 0.004(4) -0.078(6)
F2 0.114(7) 0.101(6) 0.043(4) -0.001(4) 0.000(4) -0.073(5)
F3 0.090(8) 0.117(9) 0.314(18) -0.062(11) 0.049(10) -0.024(7)
F4 0.144(9) 0.201(11) 0.076(6) 0.066(7) -0.053(6) -0.109(9)
C54 0.073(10) 0.051(7) 0.133(13) 0.013(8) 0.022(9) 0.000(7)
C55 0.111(13) 0.085(11) 0.081(10) 0.031(9) 0.028(9) 0.011(9)
C56 0.080(9) 0.043(6) 0.053(6) 0.011(5) 0.025(6) 0.013(6)
C57 0.19(2) 0.129(16) 0.111(15) 0.034(13) 0.039(15) 0.067(16)
C58 0.16(2) 0.16(2) 0.121(16) 0.042(15) 0.022(14) 0.063(16)
C59 0.064(8) 0.019(5) 0.147(13) -0.016(6) -0.069(8) 0.008(5)
C60 0.126(19) 0.44(5) 0.078(13) 0.04(2) -0.004(13) -0.13(3)
C61 0.037(6) 0.043(6) 0.056(6) -0.003(5) -0.014(5) -0.002(5)
C62 0.122(14) 0.059(8) 0.089(10) 0.009(7) 0.003(10) 0.012(9)
C63 0.086(12) 0.109(13) 0.114(13) 0.028(11) -0.001(10) 0.010(10)

loop_
_atom_type_symbol
_atom_type_description
_atom_type_scat_dispersion_real
_atom_type_scat_dispersion_imag
_atom_type_scat_source
C C 0.0033 0.0016 'International Tables Vol C Tables 4.2.6.8 and 6.1.1.4'
H H 0.0000 0.0000 'International Tables Vol C Tables 4.2.6.8 and 6.1.1.4'
B B 0.0013 0.0007 'International Tables Vol C Tables 4.2.6.8 and 6.1.1.4'
N N 0.0061 0.0033 'International Tables Vol C Tables 4.2.6.8 and 6.1.1.4'
F F 0.0171 0.0103 'International Tables Vol C Tables 4.2.6.8 and 6.1.1.4'
Au Au -2.0133 8.8022 'International Tables Vol C Tables 4.2.6.8 and 6.1.1.4'

loop_
_geom_angle_atom_site_label_1
_geom_angle_atom_site_label_2
_geom_angle_atom_site_label_3
_geom_angle
C1 Au1 C31 177.3(3)
N2 C1 N5 103.5(8)
N2 C1 Au1 127.6(6)
N5 C1 Au1 128.7(6)
C1 N2 C3 111.4(7)
C1 N2 C6 122.0(7)
C3 N2 C6 126.5(7)
C4 C3 N2 106.6(7)
C4 C3 H3A 126.7
N2 C3 H3A 126.7
C3 C4 N5 107.8(7)
C3 C4 H4A 126.1
N5 C4 H4A 126.1
C4 N5 C1 110.7(8)
C4 N5 C18 127.1(7)
C1 N5 C18 122.0(7)
C7 C6 N2 119.2(8)
C7 C6 C11 122.7(8)
N2 C6 C11 118.1(8)
C8 C7 C6 117.4(9)
C8 C7 C12 122.6(9)
C6 C7 C12 120.0(8)
C9 C8 C7 120.7(10)
C9 C8 H8A 119.6
C7 C8 H8A 119.6
C8 C9 C10 121.5(10)
C8 C9 H9A 119.2
C10 C9 H9A 119.2
C9 C10 C11 120.4(9)
C9 C10 H10A 119.8
C11 C10 H10A 119.8
C10 C11 C6 117.2(9)
C10 C11 C15 121.8(9)
C6 C11 C15 121.0(8)
C13 C12 C14 109.4(9)
C13 C12 C7 112.2(9)
C14 C12 C7 112.2(8)
C13 C12 H12A 107.6
C14 C12 H12A 107.6
C7 C12 H12A 107.6
C12 C13 H13A 109.5
C12 C13 H13B 109.5
H13A C13 H13B 109.5
C12 C13 H13C 109.5
H13A C13 H13C 109.5
H13B C13 H13C 109.5
C12 C14 H14A 109.5
C12 C14 H14B 109.5
H14A C14 H14B 109.5
C12 C14 H14C 109.5
H14A C14 H14C 109.5
H14B C14 H14C 109.5
C16 C15 C11 111.0(8)
C16 C15 C17 110.1(9)
C11 C15 C17 110.5(9)
C16 C15 H15A 108.4
C11 C15 H15A 108.4
C17 C15 H15A 108.4
C15 C16 H16A 109.5
C15 C16 H16B 109.5
H16A C16 H16B 109.5
C15 C16 H16C 109.5
H16A C16 H16C 109.5
H16B C16 H16C 109.5
C15 C17 H17A 109.5
C15 C17 H17B 109.5
H17A C17 H17B 109.5
C15 C17 H17C 109.5
H17A C17 H17C 109.5
H17B C17 H17C 109.5
C19 C18 C23 122.9(8)
C19 C18 N5 119.0(8)
C23 C18 N5 118.1(8)
C20 C19 C18 119.0(8)
C20 C19 C24 119.9(8)
C18 C19 C24 121.1(8)
C19 C20 C21 119.2(9)
C19 C20 H20A 120.4
C21 C20 H20A 120.4
C22 C21 C20 122.0(9)
C22 C21 H21A 119.0
C20 C21 H21A 119.0
C21 C22 C23 120.9(9)
C21 C22 H22A 119.5
C23 C22 H22A 119.5
C22 C23 C18 115.9(8)
C22 C23 C27 121.9(8)
C18 C23 C27 122.2(8)
C26 C24 C25 111.4(8)
C26 C24 C19 110.4(7)
C25 C24 C19 111.7(8)
C26 C24 H24A 107.7
C25 C24 H24A 107.7
C19 C24 H24A 107.7
C24 C25 H25A 109.5
C24 C25 H25B 109.5
H25A C25 H25B 109.5
C24 C25 H25C 109.5
H25A C25 H25C 109.5
H25B C25 H25C 109.5
C24 C26 H26A 109.5
C24 C26 H26B 109.5
H26A C26 H26B 109.5
C24 C26 H26C 109.5
H26A C26 H26C 109.5
H26B C26 H26C 109.5
C29 C27 C28 110.0(8)
C29 C27 C23 109.1(8)
C28 C27 C23 111.5(8)
C29 C27 H27A 108.7
C28 C27 H27A 108.7
C23 C27 H27A 108.7
C27 C28 H28A 109.5
C27 C28 H28B 109.5
H28A C28 H28B 109.5
C27 C28 H28C 109.5
H28A C28 H28C 109.5
H28B C28 H28C 109.5
C27 C29 H29A 109.5
C27 C29 H29B 109.5
H29A C29 H29B 109.5
C27 C29 H29C 109.5
H29A C29 H29C 109.5
H29B C29 H29C 109.5
N35 C31 N32 110.1(8)
N35 C31 Au1 125.5(7)
N32 C31 Au1 124.2(7)
C31 N32 C36 126.3(8)
C31 N32 C33 111.6(8)
C36 N32 C33 121.9(8)
N32 C33 C34 102.8(8)
N32 C33 H33A 111.2
C34 C33 H33A 111.2
N32 C33 H33B 111.2
C34 C33 H33B 111.2
H33A C33 H33B 109.1
N35 C34 C33 102.4(8)
N35 C34 H34A 111.3
C33 C34 H34A 111.3
N35 C34 H34B 111.3
C33 C34 H34B 111.3
H34A C34 H34B 109.2
C31 N35 C45 125.9(7)
C31 N35 C34 112.1(8)
C45 N35 C34 120.9(7)
C41 C36 C37 121.9(10)
C41 C36 N32 119.4(9)
C37 C36 N32 118.4(9)
C38 C37 C36 117.9(11)
C38 C37 C42 122.1(11)
C36 C37 C42 120.1(10)
C37 C38 C39 122.9(12)
C37 C38 H38A 118.6
C39 C38 H38A 118.6
C40 C39 C38 117.7(11)
C40 C39 C43 119.9(15)
C38 C39 C43 122.4(14)
C39 C40 C41 122.8(12)
C39 C40 H40A 118.6
C41 C40 H40A 118.6
C40 C41 C36 116.8(11)
C40 C41 C44 121.2(11)
C36 C41 C44 121.9(10)
C37 C42 H42A 109.5
C37 C42 H42B 109.5
H42A C42 H42B 109.5
C37 C42 H42C 109.5
H42A C42 H42C 109.5
H42B C42 H42C 109.5
C39 C43 H43A 109.5
C39 C43 H43B 109.5
H43A C43 H43B 109.5
C39 C43 H43C 109.5
H43A C43 H43C 109.5
H43B C43 H43C 109.5
C41 C44 H44A 109.5
C41 C44 H44B 109.5
H44A C44 H44B 109.5
C41 C44 H44C 109.5
H44A C44 H44C 109.5
H44B C44 H44C 109.5
C50 C45 C46 121.2(9)
C50 C45 N35 120.9(9)
C46 C45 N35 117.8(9)
C47 C46 C45 117.0(10)
C47 C46 C51 121.5(10)
C45 C46 C51 121.5(10)
C48 C47 C46 122.5(10)
C48 C47 H47A 118.8
C46 C47 H47A 118.8
C47 C48 C49 119.0(10)
C47 C48 C52 120.8(11)
C49 C48 C52 120.2(11)
C50 C49 C48 121.9(10)
C50 C49 H49A 119.0
C48 C49 H49A 119.0
C49 C50 C45 118.4(10)
C49 C50 C53 122.1(10)
C45 C50 C53 119.5(9)
C46 C51 H51A 109.5
C46 C51 H51B 109.5
H51A C51 H51B 109.5
C46 C51 H51C 109.5
H51A C51 H51C 109.5
H51B C51 H51C 109.5
C48 C52 H52A 109.5
C48 C52 H52B 109.5
H52A C52 H52B 109.5
C48 C52 H52C 109.5
H52A C52 H52C 109.5
H52B C52 H52C 109.5
C50 C53 H53A 109.5
C50 C53 H53B 109.5
H53A C53 H53B 109.5
C50 C53 H53C 109.5
H53A C53 H53C 109.5
H53B C53 H53C 109.5
F4 B1 F2 116.4(12)
F4 B1 F1 112.9(10)
F2 B1 F1 115.0(11)
F4 B1 F3 96.1(14)
F2 B1 F3 106.3(11)
F1 B1 F3 107.7(12)
C55 C54 H54A 109.5
C55 C54 H54B 109.5
H54A C54 H54B 109.5
C55 C54 H54C 109.5
H54A C54 H54C 109.5
H54B C54 H54C 109.5
C56 C55 C54 111.4(13)
C56 C55 H55A 109.3
C54 C55 H55A 109.3
C56 C55 H55B 109.3
C54 C55 H55B 109.3
H55A C55 H55B 108.0
C55 C56 C57 115.3(13)
C55 C56 H56A 108.5
C57 C56 H56A 108.5
C55 C56 H56B 108.5
C57 C56 H56B 108.5
H56A C56 H56B 107.5
C56 C57 C58 112.2(16)
C56 C57 H57A 109.2
C58 C57 H57A 109.2
C56 C57 H57B 109.2
C58 C57 H57B 109.2
H57A C57 H57B 107.9
C57 C58 H58A 109.5
C57 C58 H58B 109.5
H58A C58 H58B 109.5
C57 C58 H58C 109.5
H58A C58 H58C 109.5
H58B C58 H58C 109.5
C60 C59 H59A 109.5
C60 C59 H59B 109.5
H59A C59 H59B 109.5
C60 C59 H59C 109.5
H59A C59 H59C 109.5
H59B C59 H59C 109.5
C59 C60 C61 99.7(11)
C59 C60 H60A 111.8
C61 C60 H60A 111.8
C59 C60 H60B 111.8
C61 C60 H60B 111.8
H60A C60 H60B 109.6
C62 C61 C60 126.5(13)
C62 C61 H61A 105.7
C60 C61 H61A 105.7
C62 C61 H61B 105.7
C60 C61 H61B 105.7
H61A C61 H61B 106.1
C63 C62 C61 112.3(14)
C63 C62 H62A 109.1
C61 C62 H62A 109.1
C63 C62 H62B 109.1
C61 C62 H62B 109.1
H62A C62 H62B 107.9
C62 C63 H63A 109.5
C62 C63 H63B 109.5
H63A C63 H63B 109.5
C62 C63 H63C 109.5
H63A C63 H63C 109.5
H63B C63 H63C 109.5

loop_
_geom_bond_atom_site_label_1
_geom_bond_atom_site_label_2
_geom_bond_distance
Au1 C1 2.010(10)
Au1 C31 2.032(10)
C1 N2 1.369(11)
C1 N5 1.376(11)
N2 C3 1.381(10)
N2 C6 1.432(11)
C3 C4 1.341(14)
C3 H3A 0.9500
C4 N5 1.376(11)
C4 H4A 0.9500
N5 C18 1.431(11)
C6 C7 1.397(12)
C6 C11 1.429(12)
C7 C8 1.396(14)
C7 C12 1.523(14)
C8 C9 1.385(15)
C8 H8A 0.9500
C9 C10 1.383(15)
C9 H9A 0.9500
C10 C11 1.391(13)
C10 H10A 0.9500
C11 C15 1.511(13)
C12 C13 1.520(14)
C12 C14 1.517(14)
C12 H12A 1.0000
C13 H13A 0.9800
C13 H13B 0.9800
C13 H13C 0.9800
C14 H14A 0.9800
C14 H14B 0.9800
C14 H14C 0.9800
C15 C16 1.509(14)
C15 C17 1.544(14)
C15 H15A 1.0000
C16 H16A 0.9800
C16 H16B 0.9800
C16 H16C 0.9800
C17 H17A 0.9800
C17 H17B 0.9800
C17 H17C 0.9800
C18 C19 1.384(13)
C18 C23 1.411(12)
C19 C20 1.375(13)
C19 C24 1.537(12)
C20 C21 1.381(13)
C20 H20A 0.9500
C21 C22 1.364(13)
C21 H21A 0.9500
C22 C23 1.401(13)
C22 H22A 0.9500
C23 C27 1.529(13)
C24 C26 1.516(13)
C24 C25 1.534(13)
C24 H24A 1.0000
C25 H25A 0.9800
C25 H25B 0.9800
C25 H25C 0.9800
C26 H26A 0.9800
C26 H26B 0.9800
C26 H26C 0.9800
C27 C29 1.519(13)
C27 C28 1.529(13)
C27 H27A 1.0000
C28 H28A 0.9800
C28 H28B 0.9800
C28 H28C 0.9800
C29 H29A 0.9800
C29 H29B 0.9800
C29 H29C 0.9800
C31 N35 1.322(11)
C31 N32 1.341(12)
N32 C36 1.429(12)
N32 C33 1.475(12)
C33 C34 1.523(15)
C33 H33A 0.9900
C33 H33B 0.9900
C34 N35 1.482(11)
C34 H34A 0.9900
C34 H34B 0.9900
N35 C45 1.423(12)
C36 C41 1.390(15)
C36 C37 1.394(14)
C37 C38 1.359(16)
C37 C42 1.518(16)
C38 C39 1.378(19)
C38 H38A 0.9500
C39 C40 1.371(18)
C39 C43 1.530(16)
C40 C41 1.386(14)
C40 H40A 0.9500
C41 C44 1.485(15)
C42 H42A 0.9800
C42 H42B 0.9800
C42 H42C 0.9800
C43 H43A 0.9800
C43 H43B 0.9800
C43 H43C 0.9800
C44 H44A 0.9800
C44 H44B 0.9800
C44 H44C 0.9800
C45 C50 1.400(14)
C45 C46 1.421(13)
C46 C47 1.397(14)
C46 C51 1.492(15)
C47 C48 1.369(15)
C47 H47A 0.9500
C48 C49 1.387(15)
C48 C52 1.517(15)
C49 C50 1.378(14)
C49 H49A 0.9500
C50 C53 1.498(16)
C51 H51A 0.9800
C51 H51B 0.9800
C51 H51C 0.9800
C52 H52A 0.9800
C52 H52B 0.9800
C52 H52C 0.9800
C53 H53A 0.9800
C53 H53B 0.9800
C53 H53C 0.9800
B1 F4 1.303(16)
B1 F2 1.334(14)
B1 F1 1.374(15)
B1 F3 1.384(17)
C54 C55 1.484(19)
C54 H54A 0.9800
C54 H54B 0.9800
C54 H54C 0.9800
C55 C56 1.340(17)
C55 H55A 0.9900
C55 H55B 0.9900
C56 C57 1.433(19)
C56 H56A 0.9900
C56 H56B 0.9900
C57 C58 1.45(2)
C57 H57A 0.9900
C57 H57B 0.9900
C58 H58A 0.9800
C58 H58B 0.9800
C58 H58C 0.9800
C59 C60 1.55(2)
C59 H59A 0.9800
C59 H59B 0.9800
C59 H59C 0.9800
C60 C61 1.592(17)
C60 H60A 0.9900
C60 H60B 0.9900
C61 C62 1.439(16)
C61 H61A 0.9900
C61 H61B 0.9900
C62 C63 1.43(2)
C62 H62A 0.9900
C62 H62B 0.9900
C63 H63A 0.9800
C63 H63B 0.9800
C63 H63C 0.9800

loop_
_geom_torsion_atom_site_label_1
_geom_torsion_atom_site_label_2
_geom_torsion_atom_site_label_3
_geom_torsion_atom_site_label_4
_geom_torsion
N5 C1 N2 C3 1.6(9)
Au1 C1 N2 C3 176.5(6)
N5 C1 N2 C6 178.5(7)
Au1 C1 N2 C6 -6.7(11)
C1 N2 C3 C4 -1.5(10)
C6 N2 C3 C4 -178.1(8)
N2 C3 C4 N5 0.6(9)
C3 C4 N5 C1 0.4(9)
C3 C4 N5 C18 175.3(8)
N2 C1 N5 C4 -1.2(8)
Au1 C1 N5 C4 -176.0(6)
N2 C1 N5 C18 -176.4(7)
Au1 C1 N5 C18 8.8(11)
C1 N2 C6 C7 102.3(9)
C3 N2 C6 C7 -81.4(10)
C1 N2 C6 C11 -76.4(10)
C3 N2 C6 C11 99.9(10)
N2 C6 C7 C8 -177.8(8)
C11 C6 C7 C8 0.8(13)
N2 C6 C7 C12 0.2(12)
C11 C6 C7 C12 178.8(8)
C6 C7 C8 C9 -0.4(14)
C12 C7 C8 C9 -178.3(9)
C7 C8 C9 C10 -1.0(16)
C8 C9 C10 C11 2.1(15)
C9 C10 C11 C6 -1.6(13)
C9 C10 C11 C15 -179.5(9)
C7 C6 C11 C10 0.2(13)
N2 C6 C11 C10 178.8(7)
C7 C6 C11 C15 178.1(8)
N2 C6 C11 C15 -3.3(12)
C8 C7 C12 C13 -23.5(13)
C6 C7 C12 C13 158.6(9)
C8 C7 C12 C14 100.1(11)
C6 C7 C12 C14 -77.8(11)
C10 C11 C15 C16 70.5(12)
C6 C11 C15 C16 -107.3(10)
C10 C11 C15 C17 -51.9(12)
C6 C11 C15 C17 130.3(9)
C4 N5 C18 C19 -83.6(10)
C1 N5 C18 C19 90.8(9)
C4 N5 C18 C23 95.4(10)
C1 N5 C18 C23 -90.2(9)
C23 C18 C19 C20 2.7(12)
N5 C18 C19 C20 -178.3(8)
C23 C18 C19 C24 -179.1(8)
N5 C18 C19 C24 -0.1(11)
C18 C19 C20 C21 -3.1(13)
C24 C19 C20 C21 178.8(8)
C19 C20 C21 C22 1.2(14)
C20 C21 C22 C23 1.1(15)
C21 C22 C23 C18 -1.5(13)
C21 C22 C23 C27 176.5(8)
C19 C18 C23 C22 -0.4(12)
N5 C18 C23 C22 -179.4(7)
C19 C18 C23 C27 -178.4(8)
N5 C18 C23 C27 2.6(12)
C20 C19 C24 C26 69.4(11)
C18 C19 C24 C26 -108.7(10)
C20 C19 C24 C25 -55.2(11)
C18 C19 C24 C25 126.7(9)
C22 C23 C27 C29 -67.7(11)
C18 C23 C27 C29 110.1(10)
C22 C23 C27 C28 53.9(12)
C18 C23 C27 C28 -128.2(9)
N35 C31 N32 C36 -176.9(9)
Au1 C31 N32 C36 -0.1(13)
N35 C31 N32 C33 -3.2(11)
Au1 C31 N32 C33 173.6(7)
C31 N32 C33 C34 8.3(12)
C36 N32 C33 C34 -177.6(9)
N32 C33 C34 N35 -9.5(11)
N32 C31 N35 C45 -171.6(9)
Au1 C31 N35 C45 11.7(14)
N32 C31 N35 C34 -3.8(11)
Au1 C31 N35 C34 179.5(7)
C33 C34 N35 C31 8.6(12)
C33 C34 N35 C45 177.1(9)
C31 N32 C36 C41 82.2(12)
C33 N32 C36 C41 -91.0(11)
C31 N32 C36 C37 -104.0(10)
C33 N32 C36 C37 82.8(12)
C41 C36 C37 C38 -1.9(14)
N32 C36 C37 C38 -175.5(8)
C41 C36 C37 C42 179.7(9)
N32 C36 C37 C42 6.1(13)
C36 C37 C38 C39 0.9(16)
C42 C37 C38 C39 179.3(10)
C37 C38 C39 C40 -1.1(17)
C37 C38 C39 C43 -179.6(10)
C38 C39 C40 C41 2.4(16)
C43 C39 C40 C41 -179.1(10)
C39 C40 C41 C36 -3.2(14)
C39 C40 C41 C44 -179.5(10)
C37 C36 C41 C40 3.0(13)
N32 C36 C41 C40 176.5(8)
C37 C36 C41 C44 179.2(9)
N32 C36 C41 C44 -7.3(13)
C31 N35 C45 C50 72.6(12)
C34 N35 C45 C50 -94.2(11)
C31 N35 C45 C46 -110.2(11)
C34 N35 C45 C46 83.1(11)
C50 C45 C46 C47 -0.1(13)
N35 C45 C46 C47 -177.3(7)
C50 C45 C46 C51 -178.5(8)
N35 C45 C46 C51 4.2(12)
C45 C46 C47 C48 -0.3(13)
C51 C46 C47 C48 178.1(9)
C46 C47 C48 C49 1.3(14)
C46 C47 C48 C52 -179.2(9)
C47 C48 C49 C50 -1.9(14)
C52 C48 C49 C50 178.6(9)
C48 C49 C50 C45 1.5(13)
C48 C49 C50 C53 179.0(9)
C46 C45 C50 C49 -0.5(13)
N35 C45 C50 C49 176.7(8)
C46 C45 C50 C53 -178.1(8)
N35 C45 C50 C53 -0.9(12)
C54 C55 C56 C57 179.5(16)
C55 C56 C57 C58 167.1(18)
C59 C60 C61 C62 -159.0(13)
C60 C61 C62 C63 177.6(15)
